data_7034262
loop_
_publ_author_name
'Borguet, Yannick'
'Zaragoza, Guillermo'
'Demonceau, Albert'
'Delaude, Lionel'

_publ_section_title
;
 Ruthenium catalysts bearing a benzimidazolylidene ligand for the
 metathetical ring-closure of tetrasubstituted cycloolefins.
;
_journal_issue 21
_journal_name_full 'Dalton transactions (Cambridge, England : 2003)'
_journal_page_first 9744
_journal_page_last 9755
_journal_paper_doi 10.1039/c5dt00433k
_journal_volume 44
_journal_year 2015
_chemical_formula_moiety 'C29 H30 Cl N2 Rh, C H2 Cl2'
_chemical_formula_sum 'C30 H32 Cl3 N2 Rh'
_chemical_formula_weight 629.83
_chemical_name_systematic
;
 ?
;
_space_group_IT_number 14
_symmetry_cell_setting monoclinic
_symmetry_Int_Tables_number 14
_symmetry_space_group_name_Hall '-P 2ybc'
_symmetry_space_group_name_H-M 'P 1 21/c 1'
_atom_sites_solution_hydrogens geom
_audit_block_doi 10.5517/cc14371j
_audit_conform_dict_location ftp://ftp.iucr.org/pub/cif_core.dic
_audit_conform_dict_name cif_core.dic
_audit_conform_dict_version 2.4.3
_audit_creation_date 2014-06-23T17:25:46-00:00
_audit_creation_method 'WinGX routine CIF_UPDATE'
_audit_update_record
;
2015-01-27 deposited with the CCDC.
2015-03-03 downloaded from the CCDC.
;
_cell_angle_alpha 90
_cell_angle_beta 106.131(2)
_cell_angle_gamma 90
_cell_formula_units_Z 4
_cell_length_a 12.303(2)
_cell_length_b 10.941(2)
_cell_length_c 21.492(4)
_cell_measurement_reflns_used 0
_cell_measurement_temperature 100(2)
_cell_measurement_theta_max 0
_cell_measurement_theta_min 0
_cell_measurement_wavelength 0.71073
_cell_volume 2779.1(9)
_computing_cell_refinement 'APPEX2 (BRUKER AXS, 2005)'
_computing_data_collection 'BRUKER Smart'
_computing_data_reduction 'APPEX2 (BRUKER AXS, 2005)'
_computing_molecular_graphics 'Ortep for Windows (Farrugia, 2012)'
_computing_publication_material 'WinGX publication routines (Farrugia, 2012)'
_computing_structure_refinement 'SHELXL-2014 (Sheldrick, 2014)'
_computing_structure_solution 'SIR2004 (Giacovazzo et al, 2004)'
_diffrn_ambient_temperature 100(2)
_diffrn_measured_fraction_theta_full 1
_diffrn_measured_fraction_theta_max 0.997
_diffrn_measurement_device_type 'Smart-CCD-1000 BRUKER'
_diffrn_measurement_method 'omega scans'
_diffrn_radiation_monochromator graphite
_diffrn_radiation_probe x-ray
_diffrn_radiation_source 'fine-focus sealed tube'
_diffrn_radiation_type MoK\a
_diffrn_radiation_wavelength 0.7107
_diffrn_reflns_av_R_equivalents 0.0446
_diffrn_reflns_Laue_measured_fraction_full 1
_diffrn_reflns_Laue_measured_fraction_max 0.997
_diffrn_reflns_limit_h_max 15
_diffrn_reflns_limit_h_min -15
_diffrn_reflns_limit_k_max 13
_diffrn_reflns_limit_k_min -13
_diffrn_reflns_limit_l_max 26
_diffrn_reflns_limit_l_min -26
_diffrn_reflns_number 25154
_diffrn_reflns_point_group_measured_fraction_full 1
_diffrn_reflns_point_group_measured_fraction_max 0.997
_diffrn_reflns_theta_full 25.242
_diffrn_reflns_theta_max 26.43
_diffrn_reflns_theta_min 1.723
_exptl_absorpt_coefficient_mu 0.925
_exptl_absorpt_correction_T_max 0.9010
_exptl_absorpt_correction_T_min 0.7858
_exptl_absorpt_correction_type multi-scan
_exptl_absorpt_process_details 'BRUKER SADABS'
_exptl_crystal_colour colourless
_exptl_crystal_density_diffrn 1.505
_exptl_crystal_density_method 'not measured'
_exptl_crystal_description prism
_exptl_crystal_F_000 1288
_exptl_crystal_size_max 0.22
_exptl_crystal_size_mid 0.11
_exptl_crystal_size_min 0.08
_refine_diff_density_max 0.674
_refine_diff_density_min -0.619
_refine_diff_density_rms 0.082
_refine_ls_extinction_method none
_refine_ls_goodness_of_fit_ref 1.042
_refine_ls_hydrogen_treatment constr
_refine_ls_matrix_type full
_refine_ls_number_constraints 0
_refine_ls_number_parameters 327
_refine_ls_number_reflns 5706
_refine_ls_number_restraints 0
_refine_ls_restrained_S_all 1.042
_refine_ls_R_factor_all 0.0436
_refine_ls_R_factor_gt 0.0304
_refine_ls_shift/su_max 0.002
_refine_ls_shift/su_mean 0
_refine_ls_structure_factor_coef Fsqd
_refine_ls_weighting_details 'w=1/[\s^2^(Fo^2^)+(0.0209P)^2^+3.5168P] where P=(Fo^2^+2Fc^2^)/3'
_refine_ls_weighting_scheme calc
_refine_ls_wR_factor_gt 0.0637
_refine_ls_wR_factor_ref 0.0688
_reflns_number_gt 4649
_reflns_number_total 5706
_reflns_threshold_expression 'I > 2\s(I)'
_cod_data_source_file c5dt00433k2.cif
_cod_data_source_block shelx
_cod_depositor_comments 'Adding full bibliography for 7034259--7034262.cif.'
_cod_original_cell_volume 2779.0(9)
_cod_original_sg_symbol_H-M 'P 21/c'
_cod_database_code 7034262
_shelx_estimated_absorpt_t_min 0.822
_shelx_estimated_absorpt_t_max 0.93

loop_
_symmetry_equiv_pos_as_xyz
'x, y, z'
'-x, y+1/2, -z+1/2'
'-x, -y, -z'
'x, -y-1/2, z-1/2'

loop_
_atom_site_label
_atom_site_type_symbol
_atom_site_fract_x
_atom_site_fract_y
_atom_site_fract_z
_atom_site_U_iso_or_equiv
_atom_site_adp_type
_atom_site_occupancy
_atom_site_calc_flag
Cl1 Cl 0.15793(5) 1.16030(6) 0.67549(3) 0.01712(14) Uani 1 d
Rh1 Rh 0.17379(2) 0.94553(2) 0.69876(2) 0.01214(6) Uani 1 d
C1 C 0.3276(2) 0.9432(2) 0.68412(11) 0.0136(5) Uani 1 d
N1 N 0.42588(17) 0.95836(19) 0.73183(10) 0.0144(4) Uani 1 d
C2 C 0.5195(2) 0.9575(2) 0.70702(12) 0.0166(5) Uani 1 d
C3 C 0.6341(2) 0.9749(3) 0.73543(14) 0.0221(6) Uani 1 d
H3 H 0.6638 0.9866 0.7808 0.027 Uiso 1 calc
C4 C 0.7034(2) 0.9742(3) 0.69446(15) 0.0267(7) Uani 1 d
H4 H 0.7825 0.9855 0.7121 0.032 Uiso 1 calc
C5 C 0.6594(2) 0.9573(3) 0.62782(14) 0.0270(7) Uani 1 d
H5 H 0.7094 0.9579 0.6012 0.032 Uiso 1 calc
C6 C 0.5454(2) 0.9398(3) 0.59949(13) 0.0220(6) Uani 1 d
H6 H 0.5157 0.9284 0.5541 0.026 Uiso 1 calc
C7 C 0.4760(2) 0.9397(2) 0.64066(12) 0.0161(5) Uani 1 d
N2 N 0.35867(17) 0.92946(19) 0.62856(10) 0.0145(4) Uani 1 d
C8 C 0.4274(2) 0.9733(2) 0.79873(12) 0.0164(6) Uani 1 d
C9 C 0.4734(2) 0.8820(2) 0.84360(13) 0.0204(6) Uani 1 d
C10 C 0.4595(2) 0.8969(3) 0.90549(13) 0.0242(6) Uani 1 d
H10 H 0.4911 0.8377 0.9378 0.029 Uiso 1 calc
C11 C 0.4017(2) 0.9943(3) 0.92132(13) 0.0250(6) Uani 1 d
H11 H 0.3911 0.9994 0.9634 0.03 Uiso 1 calc
C12 C 0.3589(2) 1.0847(3) 0.87626(13) 0.0216(6) Uani 1 d
H12 H 0.3206 1.1531 0.8875 0.026 Uiso 1 calc
C13 C 0.3725(2) 1.0746(2) 0.81444(12) 0.0183(6) Uani 1 d
H13 H 0.3443 1.1366 0.7831 0.022 Uiso 1 calc
C14 C 0.5317(3) 0.7715(3) 0.82708(14) 0.0262(6) Uani 1 d
H14A H 0.4938 0.7457 0.7827 0.039 Uiso 1 calc
H14B H 0.5285 0.705 0.8571 0.039 Uiso 1 calc
H14C H 0.6109 0.7913 0.8307 0.039 Uiso 1 calc
C15 C 0.2799(2) 0.9029(2) 0.56681(12) 0.0167(5) Uani 1 d
C16 C 0.2786(2) 0.7870(2) 0.53999(12) 0.0184(6) Uani 1 d
C17 C 0.1979(2) 0.7648(3) 0.48188(13) 0.0231(6) Uani 1 d
H17 H 0.1953 0.6868 0.4621 0.028 Uiso 1 calc
C18 C 0.1208(2) 0.8535(3) 0.45197(13) 0.0248(6) Uani 1 d
H18 H 0.0656 0.8357 0.4124 0.03 Uiso 1 calc
C19 C 0.1238(2) 0.9679(3) 0.47949(13) 0.0246(6) Uani 1 d
H19 H 0.0711 1.0289 0.4588 0.03 Uiso 1 calc
C20 C 0.2041(2) 0.9933(3) 0.53743(12) 0.0210(6) Uani 1 d
H20 H 0.2071 1.0717 0.5568 0.025 Uiso 1 calc
C21 C 0.3610(3) 0.6892(3) 0.57207(14) 0.0269(7) Uani 1 d
H21A H 0.3296 0.6088 0.557 0.04 Uiso 1 calc
H21B H 0.3748 0.6944 0.6191 0.04 Uiso 1 calc
H21C H 0.4325 0.7008 0.561 0.04 Uiso 1 calc
C22 C 0.1504(2) 0.7581(2) 0.67828(12) 0.0153(5) Uani 1 d
H22 H 0.2021 0.7237 0.6541 0.018 Uiso 1 calc
C23 C 0.2016(2) 0.7734(2) 0.74497(12) 0.0161(5) Uani 1 d
H23 H 0.283 0.7487 0.7589 0.019 Uiso 1 calc
C24 C 0.1418(2) 0.7585(2) 0.79779(12) 0.0189(6) Uani 1 d
H24A H 0.1964 0.7268 0.8374 0.023 Uiso 1 calc
H24B H 0.0805 0.6975 0.7836 0.023 Uiso 1 calc
C25 C 0.0913(2) 0.8784(2) 0.81395(12) 0.0200(6) Uani 1 d
H25A H 0.0252 0.8594 0.83 0.024 Uiso 1 calc
H25B H 0.1483 0.9202 0.8492 0.024 Uiso 1 calc
C26 C 0.0546(2) 0.9640(2) 0.75695(12) 0.0151(5) Uani 1 d
H26 H 0.0431 1.0502 0.7692 0.018 Uiso 1 calc
C27 C -0.0077(2) 0.9328(2) 0.69556(12) 0.0155(5) Uani 1 d
H27 H -0.0559 1.0003 0.6711 0.019 Uiso 1 calc
C28 C -0.0534(2) 0.8053(2) 0.67605(13) 0.0189(6) Uani 1 d
H28A H -0.1284 0.8114 0.6438 0.023 Uiso 1 calc
H28B H -0.0635 0.7619 0.7145 0.023 Uiso 1 calc
C29 C 0.0268(2) 0.7319(2) 0.64714(12) 0.0188(6) Uani 1 d
H29A H 0.0129 0.6437 0.6517 0.023 Uiso 1 calc
H29B H 0.0091 0.7503 0.6003 0.023 Uiso 1 calc
C30 C 0.1140(3) 0.3451(3) 0.53830(14) 0.0266(6) Uani 1 d
H30A H 0.1202 0.2746 0.568 0.032 Uiso 1 calc
H30B H 0.0391 0.3408 0.5059 0.032 Uiso 1 calc
Cl2 Cl 0.22062(8) 0.33504(9) 0.49857(4) 0.0469(2) Uani 1 d
Cl3 Cl 0.12325(8) 0.48170(8) 0.58280(4) 0.0441(2) Uani 1 d

loop_
_atom_site_aniso_label
_atom_site_aniso_U_11
_atom_site_aniso_U_22
_atom_site_aniso_U_33
_atom_site_aniso_U_23
_atom_site_aniso_U_13
_atom_site_aniso_U_12
Cl1 0.0169(3) 0.0148(3) 0.0202(3) 0.0029(2) 0.0060(3) 0.0014(2)
Rh1 0.01058(10) 0.01345(10) 0.01319(10) 0.00051(8) 0.00461(7) 0.00060(8)
C1 0.0149(12) 0.0123(12) 0.0133(12) 0.0003(10) 0.0036(10) 0.0013(11)
N1 0.0127(11) 0.0183(11) 0.0132(10) -0.0001(9) 0.0051(9) 0.0000(9)
C2 0.0130(13) 0.0160(13) 0.0224(13) -0.0009(11) 0.0075(11) -0.0006(11)
C3 0.0167(14) 0.0245(16) 0.0245(14) -0.0011(11) 0.0045(12) -0.0010(11)
C4 0.0123(14) 0.0272(17) 0.0411(18) -0.0045(13) 0.0082(13) -0.0029(11)
C5 0.0212(15) 0.0315(17) 0.0353(16) 0.0025(13) 0.0194(13) 0.0003(13)
C6 0.0225(14) 0.0238(14) 0.0233(14) -0.0001(12) 0.0124(12) -0.0009(12)
C7 0.0131(12) 0.0154(13) 0.0210(13) 0.0001(11) 0.0068(11) -0.0005(11)
N2 0.0122(11) 0.0191(12) 0.0121(10) -0.0010(8) 0.0035(9) 0.0007(9)
C8 0.0134(13) 0.0227(15) 0.0135(12) -0.0023(10) 0.0044(10) -0.0050(11)
C9 0.0182(14) 0.0186(14) 0.0221(14) -0.0022(11) 0.0015(11) -0.0028(11)
C10 0.0216(15) 0.0326(16) 0.0155(13) 0.0012(12) 0.0004(12) 0.0020(13)
C11 0.0229(15) 0.0357(17) 0.0157(13) -0.0030(12) 0.0045(12) -0.0041(13)
C12 0.0171(14) 0.0271(16) 0.0204(14) -0.0070(11) 0.0050(12) 0.0001(12)
C13 0.0143(13) 0.0214(15) 0.0186(13) -0.0016(11) 0.0032(11) -0.0033(11)
C14 0.0293(17) 0.0220(15) 0.0261(15) 0.0018(12) 0.0058(13) 0.0035(13)
C15 0.0131(13) 0.0252(14) 0.0129(12) 0.0007(10) 0.0055(10) -0.0018(11)
C16 0.0159(13) 0.0233(14) 0.0168(13) -0.0001(11) 0.0060(11) 0.0022(11)
C17 0.0240(15) 0.0286(16) 0.0193(14) -0.0039(12) 0.0101(12) -0.0003(13)
C18 0.0190(15) 0.0418(18) 0.0144(13) 0.0000(12) 0.0059(11) -0.0019(13)
C19 0.0204(15) 0.0363(18) 0.0179(13) 0.0077(12) 0.0066(12) 0.0081(13)
C20 0.0237(15) 0.0238(14) 0.0174(13) 0.0007(11) 0.0088(12) 0.0025(12)
C21 0.0274(16) 0.0246(16) 0.0270(15) -0.0043(12) 0.0044(13) 0.0058(13)
C22 0.0154(13) 0.0130(13) 0.0184(12) -0.0017(10) 0.0064(11) -0.0005(10)
C23 0.0154(13) 0.0114(12) 0.0221(13) 0.0036(10) 0.0060(11) 0.0019(10)
C24 0.0222(15) 0.0173(14) 0.0177(13) 0.0042(11) 0.0068(11) 0.0009(11)
C25 0.0230(15) 0.0222(15) 0.0168(13) -0.0007(11) 0.0092(11) -0.0029(12)
C26 0.0128(12) 0.0148(13) 0.0213(13) -0.0014(10) 0.0107(11) 0.0007(10)
C27 0.0099(12) 0.0176(13) 0.0209(13) 0.0020(11) 0.0074(10) 0.0026(10)
C28 0.0144(13) 0.0222(15) 0.0206(13) 0.0003(11) 0.0056(11) -0.0026(11)
C29 0.0202(14) 0.0177(14) 0.0188(13) -0.0024(11) 0.0056(11) -0.0024(11)
C30 0.0317(17) 0.0247(16) 0.0262(15) 0.0026(12) 0.0127(13) 0.0007(13)
Cl2 0.0448(5) 0.0581(6) 0.0482(5) -0.0130(4) 0.0300(4) -0.0114(4)
Cl3 0.0646(6) 0.0297(4) 0.0423(5) -0.0060(4) 0.0219(4) 0.0034(4)

loop_
_atom_type_symbol
_atom_type_description
_atom_type_scat_dispersion_real
_atom_type_scat_dispersion_imag
_atom_type_scat_source
C C 0.0033 0.0016 'International Tables Vol C Tables 4.2.6.8 and 6.1.1.4'
H H 0 0 'International Tables Vol C Tables 4.2.6.8 and 6.1.1.4'
N N 0.0061 0.0033 'International Tables Vol C Tables 4.2.6.8 and 6.1.1.4'
Rh Rh -1.1178 0.9187 'International Tables Vol C Tables 4.2.6.8 and 6.1.1.4'
Cl Cl 0.1484 0.1585 'International Tables Vol C Tables 4.2.6.8 and 6.1.1.4'

loop_
_geom_angle_atom_site_label_1
_geom_angle_atom_site_label_2
_geom_angle_atom_site_label_3
_geom_angle
C1 Rh1 C22 92.00(10)
C1 Rh1 C23 91.47(10)
C22 Rh1 C23 39.01(10)
C1 Rh1 C26 154.78(10)
C22 Rh1 C26 97.80(10)
C23 Rh1 C26 81.96(10)
C1 Rh1 C27 168.75(9)
C22 Rh1 C27 81.61(10)
C23 Rh1 C27 89.36(10)
C26 Rh1 C27 36.30(9)
C1 Rh1 Cl1 90.32(7)
C22 Rh1 Cl1 156.08(7)
C23 Rh1 Cl1 164.68(7)
C26 Rh1 Cl1 90.00(7)
C27 Rh1 Cl1 91.84(7)
N2 C1 N1 105.6(2)
N2 C1 Rh1 130.36(18)
N1 C1 Rh1 124.07(17)
C1 N1 C2 111.4(2)
C1 N1 C8 121.9(2)
C2 N1 C8 126.7(2)
C3 C2 C7 121.7(2)
C3 C2 N1 132.6(2)
C7 C2 N1 105.6(2)
C4 C3 C2 116.7(3)
C4 C3 H3 121.6
C2 C3 H3 121.6
C3 C4 C5 121.4(3)
C3 C4 H4 119.3
C5 C4 H4 119.3
C6 C5 C4 121.9(3)
C6 C5 H5 119
C4 C5 H5 119
C5 C6 C7 116.6(3)
C5 C6 H6 121.7
C7 C6 H6 121.7
C6 C7 C2 121.6(2)
C6 C7 N2 131.8(2)
C2 C7 N2 106.6(2)
C1 N2 C7 110.8(2)
C1 N2 C15 123.4(2)
C7 N2 C15 125.7(2)
C13 C8 C9 122.4(2)
C13 C8 N1 117.4(2)
C9 C8 N1 119.9(2)
C8 C9 C10 116.2(3)
C8 C9 C14 122.9(2)
C10 C9 C14 120.9(2)
C11 C10 C9 122.3(3)
C11 C10 H10 118.9
C9 C10 H10 118.9
C10 C11 C12 120.3(3)
C10 C11 H11 119.9
C12 C11 H11 119.9
C11 C12 C13 119.3(3)
C11 C12 H12 120.3
C13 C12 H12 120.3
C8 C13 C12 119.5(2)
C8 C13 H13 120.3
C12 C13 H13 120.3
C9 C14 H14A 109.5
C9 C14 H14B 109.5
H14A C14 H14B 109.5
C9 C14 H14C 109.5
H14A C14 H14C 109.5
H14B C14 H14C 109.5
C20 C15 C16 122.2(2)
C20 C15 N2 118.1(2)
C16 C15 N2 119.6(2)
C17 C16 C15 117.2(2)
C17 C16 C21 120.8(2)
C15 C16 C21 122.0(2)
C16 C17 C18 121.5(3)
C16 C17 H17 119.2
C18 C17 H17 119.2
C19 C18 C17 120.3(3)
C19 C18 H18 119.9
C17 C18 H18 119.9
C18 C19 C20 119.6(3)
C18 C19 H19 120.2
C20 C19 H19 120.2
C15 C20 C19 119.2(3)
C15 C20 H20 120.4
C19 C20 H20 120.4
C16 C21 H21A 109.5
C16 C21 H21B 109.5
H21A C21 H21B 109.5
C16 C21 H21C 109.5
H21A C21 H21C 109.5
H21B C21 H21C 109.5
C23 C22 C29 125.8(2)
C23 C22 Rh1 70.93(14)
C29 C22 Rh1 109.93(17)
C23 C22 H22 113.9
C29 C22 H22 113.9
Rh1 C22 H22 113.9
C22 C23 C24 125.1(2)
C22 C23 Rh1 70.07(14)
C24 C23 Rh1 113.39(17)
C22 C23 H23 113.6
C24 C23 H23 113.6
Rh1 C23 H23 113.6
C23 C24 C25 112.8(2)
C23 C24 H24A 109
C25 C24 H24A 109
C23 C24 H24B 109
C25 C24 H24B 109
H24A C24 H24B 107.8
C26 C25 C24 113.4(2)
C26 C25 H25A 108.9
C24 C25 H25A 108.9
C26 C25 H25B 108.9
C24 C25 H25B 108.9
H25A C25 H25B 107.7
C27 C26 C25 126.0(2)
C27 C26 Rh1 73.23(14)
C25 C26 Rh1 108.09(16)
C27 C26 H26 113.9
C25 C26 H26 113.9
Rh1 C26 H26 113.9
C26 C27 C28 124.0(2)
C26 C27 Rh1 70.46(14)
C28 C27 Rh1 110.98(16)
C26 C27 H27 114.4
C28 C27 H27 114.4
Rh1 C27 H27 114.4
C27 C28 C29 111.3(2)
C27 C28 H28A 109.4
C29 C28 H28A 109.4
C27 C28 H28B 109.4
C29 C28 H28B 109.4
H28A C28 H28B 108
C22 C29 C28 113.8(2)
C22 C29 H29A 108.8
C28 C29 H29A 108.8
C22 C29 H29B 108.8
C28 C29 H29B 108.8
H29A C29 H29B 107.7
Cl2 C30 Cl3 111.88(17)
Cl2 C30 H30A 109.2
Cl3 C30 H30A 109.2
Cl2 C30 H30B 109.2
Cl3 C30 H30B 109.2
H30A C30 H30B 107.9

loop_
_geom_bond_atom_site_label_1
_geom_bond_atom_site_label_2
_geom_bond_distance
Cl1 Rh1 2.3989(8)
Rh1 C1 2.003(2)
Rh1 C22 2.101(3)
Rh1 C23 2.112(2)
Rh1 C26 2.185(2)
Rh1 C27 2.220(2)
C1 N2 1.359(3)
C1 N1 1.361(3)
N1 C2 1.397(3)
N1 C8 1.442(3)
C2 C3 1.385(4)
C2 C7 1.391(4)
C3 C4 1.385(4)
C3 H3 0.95
C4 C5 1.396(4)
C4 H4 0.95
C5 C6 1.378(4)
C5 H5 0.95
C6 C7 1.390(4)
C6 H6 0.95
C7 N2 1.398(3)
N2 C15 1.439(3)
C8 C13 1.388(4)
C8 C9 1.395(4)
C9 C10 1.397(4)
C9 C14 1.498(4)
C10 C11 1.375(4)
C10 H10 0.95
C11 C12 1.382(4)
C11 H11 0.95
C12 C13 1.389(4)
C12 H12 0.95
C13 H13 0.95
C14 H14A 0.98
C14 H14B 0.98
C14 H14C 0.98
C15 C20 1.385(4)
C15 C16 1.391(4)
C16 C17 1.384(4)
C16 C21 1.503(4)
C17 C18 1.385(4)
C17 H17 0.95
C18 C19 1.380(4)
C18 H18 0.95
C19 C20 1.386(4)
C19 H19 0.95
C20 H20 0.95
C21 H21A 0.98
C21 H21B 0.98
C21 H21C 0.98
C22 C23 1.406(4)
C22 C29 1.509(4)
C22 H22 1
C23 C24 1.524(3)
C23 H23 1
C24 C25 1.531(4)
C24 H24A 0.99
C24 H24B 0.99
C25 C26 1.508(4)
C25 H25A 0.99
C25 H25B 0.99
C26 C27 1.372(4)
C26 H26 1
C27 C28 1.519(4)
C27 H27 1
C28 C29 1.532(4)
C28 H28A 0.99
C28 H28B 0.99
C29 H29A 0.99
C29 H29B 0.99
C30 Cl2 1.757(3)
C30 Cl3 1.761(3)
C30 H30A 0.99
C30 H30B 0.99

loop_
_geom_torsion_atom_site_label_1
_geom_torsion_atom_site_label_2
_geom_torsion_atom_site_label_3
_geom_torsion_atom_site_label_4
_geom_torsion
N2 C1 N1 C2 1.5(3)
Rh1 C1 N1 C2 -177.49(18)
N2 C1 N1 C8 -178.7(2)
Rh1 C1 N1 C8 2.4(3)
C1 N1 C2 C3 176.6(3)
C8 N1 C2 C3 -3.2(5)
C1 N1 C2 C7 -0.6(3)
C8 N1 C2 C7 179.6(2)
C7 C2 C3 C4 0.3(4)
N1 C2 C3 C4 -176.5(3)
C2 C3 C4 C5 0.2(4)
C3 C4 C5 C6 -0.4(5)
C4 C5 C6 C7 0.0(4)
C5 C6 C7 C2 0.6(4)
C5 C6 C7 N2 177.2(3)
C3 C2 C7 C6 -0.7(4)
N1 C2 C7 C6 176.8(2)
C3 C2 C7 N2 -178.1(2)
N1 C2 C7 N2 -0.5(3)
N1 C1 N2 C7 -1.8(3)
Rh1 C1 N2 C7 177.05(19)
N1 C1 N2 C15 175.7(2)
Rh1 C1 N2 C15 -5.4(4)
C6 C7 N2 C1 -175.5(3)
C2 C7 N2 C1 1.5(3)
C6 C7 N2 C15 7.0(4)
C2 C7 N2 C15 -176.0(2)
C1 N1 C8 C13 -62.1(3)
C2 N1 C8 C13 117.8(3)
C1 N1 C8 C9 111.9(3)
C2 N1 C8 C9 -68.3(3)
C13 C8 C9 C10 1.0(4)
N1 C8 C9 C10 -172.7(2)
C13 C8 C9 C14 179.3(3)
N1 C8 C9 C14 5.6(4)
C8 C9 C10 C11 1.5(4)
C14 C9 C10 C11 -176.8(3)
C9 C10 C11 C12 -2.8(5)
C10 C11 C12 C13 1.6(4)
C9 C8 C13 C12 -2.1(4)
N1 C8 C13 C12 171.7(2)
C11 C12 C13 C8 0.8(4)
C1 N2 C15 C20 69.6(3)
C7 N2 C15 C20 -113.2(3)
C1 N2 C15 C16 -107.5(3)
C7 N2 C15 C16 69.7(3)
C20 C15 C16 C17 0.2(4)
N2 C15 C16 C17 177.3(2)
C20 C15 C16 C21 180.0(3)
N2 C15 C16 C21 -3.0(4)
C15 C16 C17 C18 -0.7(4)
C21 C16 C17 C18 179.5(3)
C16 C17 C18 C19 0.7(4)
C17 C18 C19 C20 -0.3(4)
C16 C15 C20 C19 0.2(4)
N2 C15 C20 C19 -176.9(2)
C18 C19 C20 C15 -0.2(4)
C29 C22 C23 C24 3.9(4)
Rh1 C22 C23 C24 105.2(2)
C29 C22 C23 Rh1 -101.3(3)
C22 C23 C24 C25 -91.2(3)
Rh1 C23 C24 C25 -9.8(3)
C23 C24 C25 C26 30.7(3)
C24 C25 C26 C27 46.6(4)
C24 C25 C26 Rh1 -35.5(3)
C25 C26 C27 C28 2.2(4)
Rh1 C26 C27 C28 102.7(2)
C25 C26 C27 Rh1 -100.5(2)
C26 C27 C28 C29 -94.9(3)
Rh1 C27 C28 C29 -14.9(3)
C23 C22 C29 C28 41.4(4)
Rh1 C22 C29 C28 -39.0(3)
C27 C28 C29 C22 35.6(3)
